data_1541272
loop_
_publ_author_name
'Mujica, C.'
'Llanos, J.'
'Paez, J.'

_publ_section_title
;
 Synthesis and crystal structure of layered chalcogenides [K Cu Fe S2 and
 K Cu Fe Se2]
;
_journal_name_full 'Materials Research Bulletin'
_journal_page_first 263
_journal_page_last 268
_journal_volume 29
_journal_year 1994
_chemical_formula_sum 'Cu Fe K Se2'
_chemical_name_systematic 'K Cu Fe Se2'
_space_group_IT_number 139
_symmetry_space_group_name_Hall '-I 4 2'
_symmetry_space_group_name_H-M 'I 4/m m m'
_cell_angle_alpha 90
_cell_angle_beta 90
_cell_angle_gamma 90
_cell_formula_units_Z 2
_cell_length_a 3.979
_cell_length_b 3.979
_cell_length_c 13.787
_cell_volume 218.282
_citation_journal_id_ASTM MRBUAC
_cod_data_source_file Mujica_MRBUAC_1994_1157.cif
_cod_data_source_block Cu1Fe1K1Se2
_cod_original_cell_volume 218.2819
_cod_original_formula_sum 'Cu1 Fe1 K1 Se2'
_cod_database_code 1541272

loop_
_symmetry_equiv_pos_as_xyz
x,y,z
-y,x,z
-x,-y,z
y,-x,z
x,-y,-z
y,x,-z
-x,y,-z
-y,-x,-z
-x,-y,-z
y,-x,-z
x,y,-z
-y,x,-z
-x,y,z
-y,-x,z
x,-y,z
y,x,z
x+1/2,y+1/2,z+1/2
-y+1/2,x+1/2,z+1/2
-x+1/2,-y+1/2,z+1/2
y+1/2,-x+1/2,z+1/2
x+1/2,-y+1/2,-z+1/2
y+1/2,x+1/2,-z+1/2
-x+1/2,y+1/2,-z+1/2
-y+1/2,-x+1/2,-z+1/2
-x+1/2,-y+1/2,-z+1/2
y+1/2,-x+1/2,-z+1/2
x+1/2,y+1/2,-z+1/2
-y+1/2,x+1/2,-z+1/2
-x+1/2,y+1/2,z+1/2
-y+1/2,-x+1/2,z+1/2
x+1/2,-y+1/2,z+1/2
y+1/2,x+1/2,z+1/2

loop_
_atom_site_label
_atom_site_type_symbol
_atom_site_fract_x
_atom_site_fract_y
_atom_site_fract_z
_atom_site_occupancy
_atom_site_U_iso_or_equiv
Cu1 Cu+1 0 0.5 0.25 0.5 0.0
K1 K+1 0 0 0 1 0.0
Se1 Se-2 0 0 0.375 1 0.0
Fe1 Fe+2 0 0.5 0.25 0.5 0.0
